data_2210894
loop_
_publ_author_name
'Elsegood, Mark R.J.'
'Smith, Martin B.'
'Sanchez-Ballester, Noelia M.'

_publ_section_title
;
 Dichloro(\h^6^-<i>p</i>-cymene)(triphenylphosphine)ruthenium(II)
;
_journal_coeditor_code BT2193
_journal_issue 11
_journal_name_full 'Acta Crystallographica Section E'
_journal_page_first m2838
_journal_page_last m2840
_journal_paper_doi 10.1107/S1600536806039869
_journal_volume 62
_journal_year 2006
_chemical_formula_iupac '[Ru (C10 H14) (C18 H15 P)] Cl2'
_chemical_formula_moiety 'C28 H29 Cl2 P Ru'
_chemical_formula_sum 'C28 H29 Cl2 P Ru'
_chemical_formula_weight 568.45
_chemical_name_systematic
;
(\h^6^-<i>p</i>-Cymene)(triphenylphosphine)ruthenium(II) dichloride
;
_space_group_IT_number 14
_symmetry_cell_setting monoclinic
_symmetry_space_group_name_Hall '-P 2yn'
_symmetry_space_group_name_H-M 'P 1 21/n 1'
_atom_sites_solution_hydrogens geom
_atom_sites_solution_primary direct
_atom_sites_solution_secondary difmap
_audit_creation_method SHELXL-97
_cell_angle_alpha 90.00
_cell_angle_beta 96.568(2)
_cell_angle_gamma 90.00
_cell_formula_units_Z 8
_cell_length_a 15.4858(8)
_cell_length_b 9.1887(5)
_cell_length_c 35.0089(19)
_cell_measurement_reflns_used 20183
_cell_measurement_temperature 150(2)
_cell_measurement_theta_max 28.69
_cell_measurement_theta_min 2.30
_cell_volume 4948.9(5)
_computing_cell_refinement 'SAINT (Bruker, 2001)'
_computing_data_collection 'SMART (Bruker, 2001)'
_computing_data_reduction SAINT
_computing_molecular_graphics SHELXTL
_computing_publication_material 'SHELXTL and local programs'
_computing_structure_refinement SHELXTL
_computing_structure_solution 'SHELXTL (Sheldrick, 2000)'
_diffrn_ambient_temperature 150(2)
_diffrn_measured_fraction_theta_full 0.999
_diffrn_measured_fraction_theta_max 0.892
_diffrn_measurement_device_type 'Bruker SMART 1000 CCD'
_diffrn_measurement_method '\w rotation with narrow frames'
_diffrn_radiation_monochromator graphite
_diffrn_radiation_source 'sealed tube'
_diffrn_radiation_type MoK\a
_diffrn_radiation_wavelength 0.71073
_diffrn_reflns_av_R_equivalents 0.0232
_diffrn_reflns_av_sigmaI/netI 0.0240
_diffrn_reflns_limit_h_max 20
_diffrn_reflns_limit_h_min -20
_diffrn_reflns_limit_k_max 11
_diffrn_reflns_limit_k_min -12
_diffrn_reflns_limit_l_max 46
_diffrn_reflns_limit_l_min -46
_diffrn_reflns_number 42058
_diffrn_reflns_theta_full 26.00
_diffrn_reflns_theta_max 28.98
_diffrn_reflns_theta_min 1.51
_diffrn_standards_decay_% 0
_diffrn_standards_number 0
_exptl_absorpt_coefficient_mu 0.929
_exptl_absorpt_correction_T_max 0.913
_exptl_absorpt_correction_T_min 0.558
_exptl_absorpt_correction_type multi-scan
_exptl_absorpt_process_details '(SADABS; Sheldrick, 2003)'
_exptl_crystal_colour red
_exptl_crystal_density_diffrn 1.526
_exptl_crystal_density_method 'not measured'
_exptl_crystal_description plate
_exptl_crystal_F_000 2320
_exptl_crystal_size_max 0.71
_exptl_crystal_size_mid 0.28
_exptl_crystal_size_min 0.10
_refine_diff_density_max 0.516
_refine_diff_density_min -0.585
_refine_ls_extinction_method none
_refine_ls_goodness_of_fit_ref 1.061
_refine_ls_hydrogen_treatment constr
_refine_ls_matrix_type full
_refine_ls_number_parameters 583
_refine_ls_number_reflns 11719
_refine_ls_number_restraints 0
_refine_ls_restrained_S_all 1.061
_refine_ls_R_factor_all 0.0418
_refine_ls_R_factor_gt 0.0282
_refine_ls_shift/su_max 0.002
_refine_ls_shift/su_mean 0.000
_refine_ls_structure_factor_coef Fsqd
_refine_ls_weighting_details 'calc w=1/[\s^2^(Fo^2^)+(0.0233P)^2^+4.6393P] where P=(Fo^2^+2Fc^2^)/3'
_refine_ls_weighting_scheme calc
_refine_ls_wR_factor_gt 0.0601
_refine_ls_wR_factor_ref 0.0666
_reflns_number_gt 9288
_reflns_number_total 11719
_reflns_threshold_expression I>2\s(I)
_cod_data_source_file bt2193.cif
_cod_data_source_block I
_cod_depositor_comments
;
The following automatic conversions were performed:
'_geom_bond_publ_flag' value 'Y' changed to 'y' according to
'/home/saulius/struct/CIF-dictionaries/cif_core.dic' dictionary named
'cif_core.dic' version 2.4.1 from 2010-06-29 (12 times).

Automatic conversion script
Id: cif_fix_enum 1527 2010-12-29 10:47:43Z saulius 

The following automatic conversions were performed:

'_geom_bond_publ_flag' value 'Y' changed to 'y' according to
/home/saulius/struct/CIF-dictionaries/cif_core.dic dictionary named
'cif_core.dic' version 2.4.1 from 2010-06-29 (12 times).

Automatic conversion script
Id: cif_fix_values 1715 2011-07-08 13:25:40Z adriana 
;
_cod_original_sg_symbol_H-M 'P 21/n'
_cod_database_code 2210894
_cod_database_fobs_code 2210894

loop_
_symmetry_equiv_pos_as_xyz
'x, y, z'
'-x+1/2, y+1/2, -z+1/2'
'-x, -y, -z'
'x-1/2, -y-1/2, z-1/2'

loop_
_atom_site_type_symbol
_atom_site_label
_atom_site_fract_x
_atom_site_fract_y
_atom_site_fract_z
_atom_site_U_iso_or_equiv
_atom_site_adp_type
_atom_site_calc_flag
_atom_site_refinement_flags
_atom_site_occupancy
Ru Ru1 0.457155(11) 0.290762(18) 0.176533(5) 0.01739(4) Uani d . 1
Cl Cl1 0.51009(4) 0.53631(6) 0.171123(15) 0.02427(11) Uani d . 1
Cl Cl2 0.60601(3) 0.21219(6) 0.191479(16) 0.02706(12) Uani d . 1
C C1 0.40512(16) 0.0910(3) 0.20082(7) 0.0281(5) Uani d . 1
C C2 0.43240(15) 0.1895(3) 0.23170(6) 0.0259(5) Uani d . 1
H H2 0.4727 0.1568 0.2524 0.031 Uiso calc R 1
C C3 0.40151(14) 0.3311(3) 0.23205(6) 0.0236(5) Uani d . 1
H H3 0.4204 0.3930 0.2531 0.028 Uiso calc R 1
C C4 0.34170(14) 0.3851(3) 0.20120(6) 0.0239(5) Uani d . 1
C C5 0.31333(14) 0.2897(3) 0.17078(6) 0.0271(5) Uani d . 1
H H5 0.2725 0.3224 0.1502 0.033 Uiso calc R 1
C C6 0.34538(15) 0.1456(3) 0.17073(7) 0.0283(5) Uani d . 1
H H6 0.3261 0.0836 0.1498 0.034 Uiso calc R 1
C C7 0.4374(2) -0.0629(3) 0.20136(8) 0.0399(6) Uani d . 1
H H7A 0.4090 -0.1193 0.2202 0.060 Uiso calc R 1
H H7B 0.5004 -0.0639 0.2085 0.060 Uiso calc R 1
H H7C 0.4238 -0.1060 0.1758 0.060 Uiso calc R 1
C C8 0.30820(15) 0.5379(3) 0.20388(7) 0.0299(5) Uani d . 1
H H8 0.3557 0.5981 0.2177 0.036 Uiso calc R 1
C C9 0.23285(18) 0.5328(4) 0.22879(9) 0.0482(7) Uani d . 1
H H9A 0.1860 0.4720 0.2162 0.072 Uiso calc R 1
H H9B 0.2110 0.6315 0.2321 0.072 Uiso calc R 1
H H9C 0.2534 0.4914 0.2540 0.072 Uiso calc R 1
C C10 0.2799(2) 0.6109(3) 0.16526(8) 0.0480(7) Uani d . 1
H H10A 0.3293 0.6148 0.1501 0.072 Uiso calc R 1
H H10B 0.2597 0.7099 0.1696 0.072 Uiso calc R 1
H H10C 0.2326 0.5547 0.1513 0.072 Uiso calc R 1
P P1 0.46883(3) 0.26578(6) 0.110695(15) 0.01762(11) Uani d . 1
C C11 0.55591(13) 0.3523(2) 0.08712(6) 0.0194(4) Uani d . 1
C C12 0.63292(14) 0.4011(2) 0.10733(6) 0.0246(5) Uani d . 1
H H12 0.6412 0.3951 0.1346 0.030 Uiso calc R 1
C C13 0.69818(15) 0.4592(3) 0.08733(7) 0.0298(5) Uani d . 1
H H13 0.7507 0.4932 0.1011 0.036 Uiso calc R 1
C C14 0.68677(16) 0.4675(3) 0.04765(7) 0.0303(5) Uani d . 1
H H14 0.7318 0.5056 0.0343 0.036 Uiso calc R 1
C C15 0.61012(16) 0.4204(2) 0.02745(7) 0.0278(5) Uani d . 1
H H15 0.6022 0.4268 0.0002 0.033 Uiso calc R 1
C C16 0.54484(15) 0.3639(2) 0.04698(6) 0.0246(5) Uani d . 1
H H16 0.4919 0.3327 0.0330 0.030 Uiso calc R 1
C C17 0.47598(14) 0.0800(2) 0.09213(6) 0.0211(4) Uani d . 1
C C18 0.52235(15) -0.0233(2) 0.11549(7) 0.0256(5) Uani d . 1
H H18 0.5444 0.0012 0.1411 0.031 Uiso calc R 1
C C19 0.53643(16) -0.1620(3) 0.10142(7) 0.0316(5) Uani d . 1
H H19 0.5672 -0.2322 0.1176 0.038 Uiso calc R 1
C C20 0.50572(16) -0.1976(3) 0.06404(8) 0.0329(6) Uani d . 1
H H20 0.5164 -0.2917 0.0544 0.039 Uiso calc R 1
C C21 0.45952(17) -0.0972(3) 0.04058(7) 0.0334(6) Uani d . 1
H H21 0.4380 -0.1226 0.0150 0.040 Uiso calc R 1
C C22 0.44450(16) 0.0413(3) 0.05447(7) 0.0300(5) Uani d . 1
H H22 0.4126 0.1101 0.0382 0.036 Uiso calc R 1
C C23 0.37291(13) 0.3476(2) 0.08398(6) 0.0208(4) Uani d . 1
C C24 0.29661(15) 0.2725(3) 0.07179(7) 0.0309(5) Uani d . 1
H H24 0.2940 0.1700 0.0750 0.037 Uiso calc R 1
C C25 0.22398(16) 0.3485(4) 0.05485(8) 0.0414(7) Uani d . 1
H H25 0.1720 0.2971 0.0465 0.050 Uiso calc R 1
C C26 0.22702(16) 0.4972(3) 0.05011(7) 0.0390(6) Uani d . 1
H H26 0.1775 0.5480 0.0384 0.047 Uiso calc R 1
C C27 0.30252(16) 0.5722(3) 0.06255(7) 0.0325(6) Uani d . 1
H H27 0.3049 0.6747 0.0593 0.039 Uiso calc R 1
C C28 0.37450(15) 0.4983(3) 0.07975(6) 0.0249(5) Uani d . 1
H H28 0.4256 0.5509 0.0888 0.030 Uiso calc R 1
Ru Ru2 0.952432(11) 0.071276(18) 0.175744(5) 0.01814(5) Uani d . 1
Cl Cl3 1.10149(3) 0.14538(6) 0.192860(16) 0.02753(12) Uani d . 1
Cl Cl4 1.00234(4) -0.17523(6) 0.169096(15) 0.02601(12) Uani d . 1
C C29 0.90022(16) 0.2689(3) 0.20079(7) 0.0287(5) Uani d . 1
C C30 0.92535(15) 0.1671(3) 0.23109(6) 0.0269(5) Uani d . 1
H H30 0.9649 0.1973 0.2524 0.032 Uiso calc R 1
C C31 0.89361(14) 0.0255(3) 0.23027(6) 0.0246(5) Uani d . 1
H H31 0.9107 -0.0386 0.2510 0.030 Uiso calc R 1
C C32 0.83523(14) -0.0241(3) 0.19829(6) 0.0252(5) Uani d . 1
C C33 0.80898(14) 0.0752(3) 0.16861(6) 0.0273(5) Uani d . 1
H H33 0.7687 0.0455 0.1475 0.033 Uiso calc R 1
C C34 0.84189(15) 0.2186(3) 0.16985(7) 0.0287(5) Uani d . 1
H H34 0.8242 0.2829 0.1492 0.034 Uiso calc R 1
C C35 0.9337(2) 0.4224(3) 0.20274(8) 0.0398(6) Uani d . 1
H H35A 0.9209 0.4687 0.1775 0.060 Uiso calc R 1
H H35B 0.9967 0.4216 0.2101 0.060 Uiso calc R 1
H H35C 0.9055 0.4771 0.2219 0.060 Uiso calc R 1
C C36 0.80193(16) -0.1783(3) 0.19884(7) 0.0318(5) Uani d . 1
H H36 0.8499 -0.2408 0.2114 0.038 Uiso calc R 1
C C37 0.72736(19) -0.1806(4) 0.22437(9) 0.0508(8) Uani d . 1
H H37A 0.7489 -0.1462 0.2502 0.076 Uiso calc R 1
H H37B 0.7054 -0.2802 0.2259 0.076 Uiso calc R 1
H H37C 0.6803 -0.1169 0.2132 0.076 Uiso calc R 1
C C38 0.7725(2) -0.2426(4) 0.15925(8) 0.0502(8) Uani d . 1
H H38A 0.7245 -0.1845 0.1465 0.075 Uiso calc R 1
H H38B 0.7530 -0.3430 0.1622 0.075 Uiso calc R 1
H H38C 0.8211 -0.2415 0.1436 0.075 Uiso calc R 1
P P2 0.96908(3) 0.10460(6) 0.110605(15) 0.01856(11) Uani d . 1
C C39 1.05999(13) 0.0239(2) 0.08843(6) 0.0198(4) Uani d . 1
C C40 1.13137(14) -0.0396(2) 0.10987(6) 0.0234(5) Uani d . 1
H H40 1.1334 -0.0463 0.1370 0.028 Uiso calc R 1
C C41 1.20001(15) -0.0934(3) 0.09141(7) 0.0267(5) Uani d . 1
H H41 1.2482 -0.1381 0.1061 0.032 Uiso calc R 1
C C42 1.19835(15) -0.0821(3) 0.05189(7) 0.0273(5) Uani d . 1
H H42 1.2457 -0.1175 0.0396 0.033 Uiso calc R 1
C C43 1.12781(15) -0.0193(3) 0.03043(7) 0.0282(5) Uani d . 1
H H43 1.1264 -0.0119 0.0033 0.034 Uiso calc R 1
C C44 1.05886(14) 0.0331(3) 0.04856(6) 0.0260(5) Uani d . 1
H H44 1.0103 0.0759 0.0336 0.031 Uiso calc R 1
C C45 0.87456(13) 0.0282(2) 0.08155(6) 0.0216(4) Uani d . 1
C C46 0.87620(15) -0.1185(3) 0.07250(7) 0.0283(5) Uani d . 1
H H46 0.9277 -0.1733 0.0794 0.034 Uiso calc R 1
C C47 0.80346(18) -0.1863(3) 0.05347(8) 0.0395(6) Uani d . 1
H H47 0.8059 -0.2865 0.0469 0.047 Uiso calc R 1
C C48 0.72790(17) -0.1091(4) 0.04406(8) 0.0449(7) Uani d . 1
H H48 0.6782 -0.1556 0.0310 0.054 Uiso calc R 1
C C49 0.72461(16) 0.0356(4) 0.05363(8) 0.0425(7) Uani d . 1
H H49 0.6721 0.0884 0.0475 0.051 Uiso calc R 1
C C50 0.79758(15) 0.1062(3) 0.07219(7) 0.0322(6) Uani d . 1
H H50 0.7949 0.2066 0.0784 0.039 Uiso calc R 1
C C51 0.97691(14) 0.2932(2) 0.09428(6) 0.0238(5) Uani d . 1
C C52 0.94276(17) 0.3409(3) 0.05769(7) 0.0332(5) Uani d . 1
H H52 0.9079 0.2772 0.0410 0.040 Uiso calc R 1
C C53 0.95951(19) 0.4810(3) 0.04555(8) 0.0419(7) Uani d . 1
H H53 0.9356 0.5129 0.0208 0.050 Uiso calc R 1
C C54 1.01053(18) 0.5737(3) 0.06923(9) 0.0411(7) Uani d . 1
H H54 1.0230 0.6685 0.0605 0.049 Uiso calc R 1
C C55 1.04391(17) 0.5296(3) 0.10582(8) 0.0373(6) Uani d . 1
H H55 1.0780 0.5947 0.1224 0.045 Uiso calc R 1
C C56 1.02741(15) 0.3895(3) 0.11824(7) 0.0287(5) Uani d . 1
H H56 1.0507 0.3592 0.1432 0.034 Uiso calc R 1

loop_
_atom_site_aniso_label
_atom_site_aniso_U_11
_atom_site_aniso_U_22
_atom_site_aniso_U_33
_atom_site_aniso_U_12
_atom_site_aniso_U_13
_atom_site_aniso_U_23
Ru1 0.01844(8) 0.02018(9) 0.01417(8) -0.00149(7) 0.00458(6) -0.00022(6)
Cl1 0.0313(3) 0.0216(3) 0.0211(3) -0.0039(2) 0.0081(2) -0.0015(2)
Cl2 0.0224(3) 0.0327(3) 0.0258(3) 0.0036(2) 0.0015(2) 0.0022(2)
C1 0.0341(12) 0.0273(12) 0.0255(12) -0.0069(10) 0.0148(10) 0.0024(9)
C2 0.0296(12) 0.0298(12) 0.0199(11) -0.0039(10) 0.0099(9) 0.0057(9)
C3 0.0267(11) 0.0297(12) 0.0164(10) -0.0053(9) 0.0104(9) 0.0000(9)
C4 0.0194(10) 0.0342(13) 0.0196(11) -0.0022(9) 0.0089(8) -0.0027(9)
C5 0.0164(10) 0.0449(14) 0.0210(11) -0.0043(10) 0.0062(8) -0.0044(10)
C6 0.0269(11) 0.0367(13) 0.0236(12) -0.0135(10) 0.0129(9) -0.0087(10)
C7 0.0621(18) 0.0262(13) 0.0346(14) -0.0065(12) 0.0200(13) 0.0067(11)
C8 0.0283(12) 0.0379(14) 0.0245(12) 0.0070(10) 0.0077(10) -0.0048(10)
C9 0.0350(14) 0.063(2) 0.0507(18) 0.0082(14) 0.0218(13) -0.0113(15)
C10 0.0525(18) 0.0525(18) 0.0391(16) 0.0257(15) 0.0056(13) 0.0005(14)
P1 0.0199(3) 0.0188(3) 0.0147(2) -0.0009(2) 0.0043(2) -0.0002(2)
C11 0.0229(10) 0.0165(10) 0.0202(10) 0.0013(8) 0.0077(8) 0.0001(8)
C12 0.0261(11) 0.0269(12) 0.0216(11) -0.0032(9) 0.0064(9) -0.0014(9)
C13 0.0271(12) 0.0301(13) 0.0334(13) -0.0074(10) 0.0086(10) -0.0044(10)
C14 0.0354(13) 0.0248(12) 0.0346(13) -0.0071(10) 0.0204(11) -0.0017(10)
C15 0.0376(13) 0.0255(12) 0.0224(11) -0.0022(10) 0.0125(10) 0.0000(9)
C16 0.0286(11) 0.0264(12) 0.0195(11) -0.0005(9) 0.0059(9) -0.0011(9)
C17 0.0263(11) 0.0182(10) 0.0205(11) -0.0019(9) 0.0093(9) -0.0012(8)
C18 0.0283(11) 0.0232(11) 0.0262(12) -0.0005(9) 0.0061(9) -0.0001(9)
C19 0.0351(13) 0.0203(11) 0.0405(14) 0.0015(10) 0.0093(11) 0.0024(10)
C20 0.0374(14) 0.0205(12) 0.0441(15) -0.0074(10) 0.0189(12) -0.0076(10)
C21 0.0462(15) 0.0294(13) 0.0258(12) -0.0073(11) 0.0094(11) -0.0075(10)
C22 0.0414(14) 0.0257(12) 0.0232(12) -0.0015(10) 0.0053(10) -0.0009(9)
C23 0.0217(10) 0.0272(11) 0.0142(10) 0.0009(9) 0.0052(8) 0.0012(8)
C24 0.0277(12) 0.0371(14) 0.0278(12) -0.0057(11) 0.0027(10) 0.0010(11)
C25 0.0219(12) 0.066(2) 0.0349(14) -0.0056(12) -0.0005(10) -0.0006(14)
C26 0.0290(13) 0.0597(18) 0.0290(13) 0.0174(12) 0.0062(10) 0.0069(13)
C27 0.0368(13) 0.0355(14) 0.0270(13) 0.0131(11) 0.0115(10) 0.0041(10)
C28 0.0269(11) 0.0272(12) 0.0221(11) 0.0031(9) 0.0093(9) -0.0010(9)
Ru2 0.01867(8) 0.02237(9) 0.01395(8) 0.00185(7) 0.00433(6) -0.00069(6)
Cl3 0.0225(2) 0.0352(3) 0.0246(3) -0.0033(2) 0.0012(2) -0.0021(2)
Cl4 0.0321(3) 0.0230(3) 0.0243(3) 0.0028(2) 0.0095(2) -0.0003(2)
C29 0.0325(12) 0.0296(12) 0.0263(12) 0.0083(10) 0.0138(10) -0.0020(10)
C30 0.0286(12) 0.0357(13) 0.0181(11) 0.0041(10) 0.0094(9) -0.0071(9)
C31 0.0258(11) 0.0338(13) 0.0159(10) 0.0060(10) 0.0097(9) 0.0023(9)
C32 0.0205(10) 0.0361(13) 0.0209(11) 0.0010(9) 0.0108(9) 0.0017(9)
C33 0.0177(10) 0.0437(14) 0.0212(11) 0.0040(10) 0.0054(9) 0.0019(10)
C34 0.0274(12) 0.0354(13) 0.0252(12) 0.0136(10) 0.0111(9) 0.0065(10)
C35 0.0609(18) 0.0271(13) 0.0348(14) 0.0076(12) 0.0201(13) -0.0025(11)
C36 0.0286(12) 0.0413(14) 0.0270(12) -0.0101(11) 0.0100(10) 0.0024(11)
C37 0.0400(16) 0.064(2) 0.0535(19) -0.0107(14) 0.0264(14) 0.0092(16)
C38 0.0548(18) 0.0579(19) 0.0384(16) -0.0300(16) 0.0077(14) -0.0062(14)
P2 0.0194(3) 0.0221(3) 0.0146(3) 0.0022(2) 0.0041(2) -0.0006(2)
C39 0.0212(10) 0.0210(10) 0.0180(10) -0.0004(8) 0.0064(8) -0.0011(8)
C40 0.0262(11) 0.0266(12) 0.0180(10) 0.0022(9) 0.0057(9) 0.0018(9)
C41 0.0244(11) 0.0289(12) 0.0272(12) 0.0058(9) 0.0050(9) 0.0042(9)
C42 0.0278(11) 0.0269(12) 0.0292(12) 0.0037(10) 0.0124(10) -0.0012(10)
C43 0.0307(12) 0.0360(13) 0.0192(11) 0.0021(10) 0.0085(9) -0.0003(9)
C44 0.0243(11) 0.0339(13) 0.0199(11) 0.0037(10) 0.0031(9) -0.0001(9)
C45 0.0195(10) 0.0304(12) 0.0155(10) 0.0004(9) 0.0049(8) 0.0004(9)
C46 0.0284(12) 0.0310(13) 0.0256(12) -0.0034(10) 0.0041(10) 0.0013(10)
C47 0.0425(15) 0.0407(15) 0.0350(14) -0.0170(12) 0.0031(12) -0.0027(12)
C48 0.0314(14) 0.073(2) 0.0294(14) -0.0198(14) -0.0001(11) -0.0026(14)
C49 0.0214(12) 0.075(2) 0.0297(14) 0.0062(13) -0.0015(10) 0.0020(14)
C50 0.0265(12) 0.0463(15) 0.0235(12) 0.0090(11) 0.0015(10) -0.0036(11)
C51 0.0272(11) 0.0237(11) 0.0223(11) 0.0050(9) 0.0107(9) 0.0023(9)
C52 0.0405(14) 0.0322(13) 0.0279(13) 0.0051(11) 0.0086(11) 0.0030(10)
C53 0.0526(17) 0.0387(15) 0.0379(15) 0.0152(13) 0.0202(13) 0.0151(12)
C54 0.0461(16) 0.0266(13) 0.0559(18) 0.0100(12) 0.0280(14) 0.0113(12)
C55 0.0382(14) 0.0236(12) 0.0533(17) 0.0006(11) 0.0184(12) -0.0051(12)
C56 0.0303(12) 0.0264(12) 0.0312(13) 0.0040(10) 0.0118(10) -0.0026(10)

loop_
_atom_type_symbol
_atom_type_description
_atom_type_scat_dispersion_real
_atom_type_scat_dispersion_imag
_atom_type_scat_source
C C 0.0033 0.0016 'International Tables Vol C Tables 4.2.6.8 and 6.1.1.4'
H H 0.0000 0.0000 'International Tables Vol C Tables 4.2.6.8 and 6.1.1.4'
P P 0.1023 0.0942 'International Tables Vol C Tables 4.2.6.8 and 6.1.1.4'
Cl Cl 0.1484 0.1585 'International Tables Vol C Tables 4.2.6.8 and 6.1.1.4'
Ru Ru -1.2594 0.8363 'International Tables Vol C Tables 4.2.6.8 and 6.1.1.4'

loop_
_geom_angle_atom_site_label_1
_geom_angle_atom_site_label_2
_geom_angle_atom_site_label_3
_geom_angle
C6 Ru1 C1 37.53(9)
C6 Ru1 C5 37.57(9)
C1 Ru1 C5 67.95(9)
C6 Ru1 C2 66.99(9)
C1 Ru1 C2 37.83(8)
C5 Ru1 C2 78.75(9)
C6 Ru1 C3 78.58(8)
C1 Ru1 C3 67.14(8)
C5 Ru1 C3 66.27(8)
C2 Ru1 C3 36.21(8)
C6 Ru1 C4 67.23(9)
C1 Ru1 C4 80.31(9)
C5 Ru1 C4 36.86(8)
C2 Ru1 C4 66.58(8)
C3 Ru1 C4 37.10(8)
C6 Ru1 P1 89.90(6)
C1 Ru1 P1 111.66(6)
C5 Ru1 P1 95.75(6)
C2 Ru1 P1 148.91(6)
C3 Ru1 P1 161.43(6)
C4 Ru1 P1 124.76(6)
C6 Ru1 Cl2 124.50(7)
C1 Ru1 Cl2 92.83(7)
C5 Ru1 Cl2 160.74(7)
C2 Ru1 Cl2 86.65(6)
C3 Ru1 Cl2 108.25(6)
C4 Ru1 Cl2 144.48(6)
C6 Ru1 Cl1 146.99(7)
C1 Ru1 Cl1 161.19(6)
C5 Ru1 Cl1 110.11(7)
C2 Ru1 Cl1 123.68(6)
C3 Ru1 Cl1 94.65(6)
C4 Ru1 Cl1 87.81(6)
P1 Ru1 Cl1 87.094(19)
P1 Ru1 Cl2 90.27(2)
Cl2 Ru1 Cl1 88.41(2)
C6 C1 C2 116.7(2)
C6 C1 C7 122.2(2)
C2 C1 C7 121.1(2)
C6 C1 Ru1 69.81(13)
C2 C1 Ru1 71.20(12)
C7 C1 Ru1 130.66(17)
C3 C2 C1 121.7(2)
C3 C2 Ru1 73.03(13)
C1 C2 Ru1 70.97(12)
C3 C2 H2 119.1
C1 C2 H2 119.1
Ru1 C2 H2 129.4
C2 C3 C4 120.9(2)
C2 C3 Ru1 70.76(13)
C4 C3 Ru1 71.51(12)
C2 C3 H3 119.5
C4 C3 H3 119.5
Ru1 C3 H3 131.0
C5 C4 C3 118.3(2)
C5 C4 C8 123.2(2)
C3 C4 C8 118.4(2)
C5 C4 Ru1 70.29(12)
C3 C4 Ru1 71.39(12)
C8 C4 Ru1 132.83(16)
C4 C5 C6 120.3(2)
C4 C5 Ru1 72.86(12)
C6 C5 Ru1 69.78(12)
C4 C5 H5 119.9
C6 C5 H5 119.9
Ru1 C5 H5 130.0
C1 C6 C5 122.1(2)
C1 C6 Ru1 72.66(13)
C5 C6 Ru1 72.64(13)
C1 C6 H6 118.9
C5 C6 H6 118.9
Ru1 C6 H6 128.0
C1 C7 H7A 109.5
C1 C7 H7B 109.5
H7A C7 H7B 109.5
C1 C7 H7C 109.5
H7A C7 H7C 109.5
H7B C7 H7C 109.5
C4 C8 C10 114.9(2)
C4 C8 C9 107.3(2)
C10 C8 C9 110.9(2)
C4 C8 H8 107.9
C10 C8 H8 107.9
C9 C8 H8 107.9
C8 C9 H9A 109.5
C8 C9 H9B 109.5
H9A C9 H9B 109.5
C8 C9 H9C 109.5
H9A C9 H9C 109.5
H9B C9 H9C 109.5
C8 C10 H10A 109.5
C8 C10 H10B 109.5
H10A C10 H10B 109.5
C8 C10 H10C 109.5
H10A C10 H10C 109.5
H10B C10 H10C 109.5
C23 P1 C17 106.28(10)
C23 P1 C11 100.81(10)
C17 P1 C11 99.57(9)
C23 P1 Ru1 108.29(7)
C17 P1 Ru1 117.00(7)
C11 P1 Ru1 122.80(7)
C12 C11 C16 119.1(2)
C12 C11 P1 122.77(16)
C16 C11 P1 118.12(16)
C11 C12 C13 119.7(2)
C11 C12 H12 120.2
C13 C12 H12 120.2
C14 C13 C12 120.5(2)
C14 C13 H13 119.8
C12 C13 H13 119.8
C15 C14 C13 120.1(2)
C15 C14 H14 120.0
C13 C14 H14 120.0
C14 C15 C16 119.9(2)
C14 C15 H15 120.1
C16 C15 H15 120.1
C15 C16 C11 120.8(2)
C15 C16 H16 119.6
C11 C16 H16 119.6
C18 C17 C22 118.7(2)
C18 C17 P1 118.21(16)
C22 C17 P1 122.81(17)
C19 C18 C17 120.4(2)
C19 C18 H18 119.8
C17 C18 H18 119.8
C20 C19 C18 120.1(2)
C20 C19 H19 120.0
C18 C19 H19 120.0
C21 C20 C19 120.4(2)
C21 C20 H20 119.8
C19 C20 H20 119.8
C20 C21 C22 120.0(2)
C20 C21 H21 120.0
C22 C21 H21 120.0
C21 C22 C17 120.5(2)
C21 C22 H22 119.7
C17 C22 H22 119.7
C24 C23 C28 119.0(2)
C24 C23 P1 124.45(18)
C28 C23 P1 116.14(16)
C23 C24 C25 119.7(2)
C23 C24 H24 120.1
C25 C24 H24 120.1
C26 C25 C24 120.7(2)
C26 C25 H25 119.7
C24 C25 H25 119.7
C25 C26 C27 119.7(2)
C25 C26 H26 120.2
C27 C26 H26 120.2
C28 C27 C26 120.2(2)
C28 C27 H27 119.9
C26 C27 H27 119.9
C27 C28 C23 120.7(2)
C27 C28 H28 119.6
C23 C28 H28 119.6
C34 Ru2 C33 37.58(9)
C34 Ru2 C29 37.44(9)
C33 Ru2 C29 67.81(9)
C34 Ru2 C30 66.99(9)
C33 Ru2 C30 78.66(9)
C29 Ru2 C30 37.87(9)
C34 Ru2 C32 67.42(9)
C33 Ru2 C32 36.91(8)
C29 Ru2 C32 80.44(9)
C30 Ru2 C32 66.70(9)
C34 Ru2 C31 78.80(8)
C33 Ru2 C31 66.33(8)
C29 Ru2 C31 67.31(9)
C30 Ru2 C31 36.31(9)
C32 Ru2 C31 37.21(8)
C34 Ru2 P2 89.96(6)
C33 Ru2 P2 96.26(6)
C29 Ru2 P2 111.38(6)
C30 Ru2 P2 148.57(7)
C32 Ru2 P2 125.30(6)
C31 Ru2 P2 162.05(6)
C34 Ru2 Cl4 146.39(7)
C33 Ru2 Cl4 109.50(7)
C29 Ru2 Cl4 160.99(6)
C30 Ru2 Cl4 123.57(6)
C32 Ru2 Cl4 87.02(6)
C31 Ru2 Cl4 94.12(6)
P2 Ru2 Cl4 87.518(19)
C34 Ru2 Cl3 124.61(7)
C33 Ru2 Cl3 160.79(7)
C29 Ru2 Cl3 93.01(7)
C30 Ru2 Cl3 86.68(6)
C32 Ru2 Cl3 144.40(6)
C31 Ru2 Cl3 108.11(6)
P2 Ru2 Cl3 89.78(2)
Cl4 Ru2 Cl3 88.91(2)
C34 C29 C30 116.8(2)
C34 C29 C35 122.1(2)
C30 C29 C35 121.1(2)
C34 C29 Ru2 69.87(13)
C30 C29 Ru2 71.13(13)
C35 C29 Ru2 130.51(17)
C31 C30 C29 122.0(2)
C31 C30 Ru2 73.23(13)
C29 C30 Ru2 71.00(12)
C31 C30 H30 119.0
C29 C30 H30 119.0
Ru2 C30 H30 129.3
C30 C31 C32 120.3(2)
C30 C31 Ru2 70.47(12)
C32 C31 Ru2 71.10(12)
C30 C31 H31 119.8
C32 C31 H31 119.8
Ru2 C31 H31 131.4
C33 C32 C31 118.3(2)
C33 C32 C36 123.2(2)
C31 C32 C36 118.4(2)
C33 C32 Ru2 70.32(12)
C31 C32 Ru2 71.70(12)
C36 C32 Ru2 131.63(16)
C32 C33 C34 120.7(2)
C32 C33 Ru2 72.77(12)
C34 C33 Ru2 69.91(13)
C32 C33 H33 119.7
C34 C33 H33 119.7
Ru2 C33 H33 130.2
C29 C34 C33 121.9(2)
C29 C34 Ru2 72.69(13)
C33 C34 Ru2 72.51(13)
C29 C34 H34 119.1
C33 C34 H34 119.1
Ru2 C34 H34 128.0
C29 C35 H35A 109.5
C29 C35 H35B 109.5
H35A C35 H35B 109.5
C29 C35 H35C 109.5
H35A C35 H35C 109.5
H35B C35 H35C 109.5
C32 C36 C38 114.7(2)
C32 C36 C37 107.5(2)
C38 C36 C37 110.8(2)
C32 C36 H36 107.9
C38 C36 H36 107.9
C37 C36 H36 107.9
C36 C37 H37A 109.5
C36 C37 H37B 109.5
H37A C37 H37B 109.5
C36 C37 H37C 109.5
H37A C37 H37C 109.5
H37B C37 H37C 109.5
C36 C38 H38A 109.5
C36 C38 H38B 109.5
H38A C38 H38B 109.5
C36 C38 H38C 109.5
H38A C38 H38C 109.5
H38B C38 H38C 109.5
C45 P2 C51 105.52(10)
C45 P2 C39 102.32(10)
C51 P2 C39 99.69(10)
C45 P2 Ru2 108.75(7)
C51 P2 Ru2 116.45(7)
C39 P2 Ru2 122.17(7)
C40 C39 C44 118.89(19)
C40 C39 P2 122.71(16)
C44 C39 P2 118.32(16)
C39 C40 C41 119.9(2)
C39 C40 H40 120.0
C41 C40 H40 120.0
C42 C41 C40 120.5(2)
C42 C41 H41 119.7
C40 C41 H41 119.7
C43 C42 C41 119.9(2)
C43 C42 H42 120.0
C41 C42 H42 120.0
C42 C43 C44 119.9(2)
C42 C43 H43 120.1
C44 C43 H43 120.1
C43 C44 C39 120.9(2)
C43 C44 H44 119.6
C39 C44 H44 119.6
C46 C45 C50 118.9(2)
C46 C45 P2 117.87(17)
C50 C45 P2 122.78(18)
C45 C46 C47 120.7(2)
C45 C46 H46 119.6
C47 C46 H46 119.6
C48 C47 C46 120.3(3)
C48 C47 H47 119.9
C46 C47 H47 119.9
C49 C48 C47 119.7(2)
C49 C48 H48 120.2
C47 C48 H48 120.2
C48 C49 C50 120.8(2)
C48 C49 H49 119.6
C50 C49 H49 119.6
C49 C50 C45 119.6(3)
C49 C50 H50 120.2
C45 C50 H50 120.2
C56 C51 C52 118.6(2)
C56 C51 P2 117.69(17)
C52 C51 P2 123.40(19)
C53 C52 C51 120.4(3)
C53 C52 H52 119.8
C51 C52 H52 119.8
C54 C53 C52 120.3(3)
C54 C53 H53 119.9
C52 C53 H53 119.9
C53 C54 C55 120.3(2)
C53 C54 H54 119.9
C55 C54 H54 119.9
C54 C55 C56 119.8(3)
C54 C55 H55 120.1
C56 C55 H55 120.1
C55 C56 C51 120.6(2)
C55 C56 H56 119.7
C51 C56 H56 119.7

loop_
_geom_bond_atom_site_label_1
_geom_bond_atom_site_label_2
_geom_bond_distance
_geom_bond_publ_flag
Ru1 C1 2.213(2) y
Ru1 C2 2.216(2) y
Ru1 C3 2.245(2) y
Ru1 C4 2.247(2) y
Ru1 C5 2.213(2) y
Ru1 C6 2.176(2) y
Ru1 P1 2.3438(6) .
Ru1 Cl1 2.4154(6) .
Ru1 Cl2 2.4151(6) .
C1 C6 1.412(3) ?
C1 C2 1.436(3) ?
C1 C7 1.499(3) ?
C2 C3 1.387(3) ?
C2 H2 0.9500 ?
C3 C4 1.429(3) ?
C3 H3 0.9500 ?
C4 C5 1.410(3) ?
C4 C8 1.504(3) ?
C5 C6 1.414(3) ?
C5 H5 0.9500 ?
C6 H6 0.9500 ?
C7 H7A 0.9800 ?
C7 H7B 0.9800 ?
C7 H7C 0.9800 ?
C8 C10 1.528(4) ?
C8 C9 1.535(3) ?
C8 H8 1.0000 ?
C9 H9A 0.9800 ?
C9 H9B 0.9800 ?
C9 H9C 0.9800 ?
C10 H10A 0.9800 ?
C10 H10B 0.9800 ?
C10 H10C 0.9800 ?
P1 C23 1.824(2) ?
P1 C17 1.835(2) ?
P1 C11 1.840(2) ?
C11 C12 1.390(3) ?
C11 C16 1.400(3) ?
C12 C13 1.399(3) ?
C12 H12 0.9500 ?
C13 C14 1.382(3) ?
C13 H13 0.9500 ?
C14 C15 1.380(3) ?
C14 H14 0.9500 ?
C15 C16 1.385(3) ?
C15 H15 0.9500 ?
C16 H16 0.9500 ?
C17 C18 1.396(3) ?
C17 C22 1.398(3) ?
C18 C19 1.393(3) ?
C18 H18 0.9500 ?
C19 C20 1.380(4) ?
C19 H19 0.9500 ?
C20 C21 1.379(4) ?
C20 H20 0.9500 ?
C21 C22 1.391(3) ?
C21 H21 0.9500 ?
C22 H22 0.9500 ?
C23 C24 1.392(3) ?
C23 C28 1.394(3) ?
C24 C25 1.397(4) ?
C24 H24 0.9500 ?
C25 C26 1.378(4) ?
C25 H25 0.9500 ?
C26 C27 1.384(4) ?
C26 H26 0.9500 ?
C27 C28 1.383(3) ?
C27 H27 0.9500 ?
C28 H28 0.9500 ?
Ru2 C29 2.210(2) y
Ru2 C30 2.212(2) y
Ru2 C31 2.247(2) y
Ru2 C32 2.239(2) y
Ru2 C33 2.207(2) y
Ru2 C34 2.173(2) y
Ru2 P2 2.3442(6) .
Ru2 Cl3 2.4154(6) .
Ru2 Cl4 2.4131(6) .
C29 C34 1.407(3) ?
C29 C30 1.435(3) ?
C29 C35 1.502(3) ?
C30 C31 1.389(3) ?
C30 H30 0.9500 ?
C31 C32 1.431(3) ?
C31 H31 0.9500 ?
C32 C33 1.408(3) ?
C32 C36 1.509(3) ?
C33 C34 1.411(3) ?
C33 H33 0.9500 ?
C34 H34 0.9500 ?
C35 H35A 0.9800 ?
C35 H35B 0.9800 ?
C35 H35C 0.9800 ?
C36 C38 1.527(4) ?
C36 C37 1.539(3) ?
C36 H36 1.0000 ?
C37 H37A 0.9800 ?
C37 H37B 0.9800 ?
C37 H37C 0.9800 ?
C38 H38A 0.9800 ?
C38 H38B 0.9800 ?
C38 H38C 0.9800 ?
P2 C45 1.825(2) ?
P2 C51 1.833(2) ?
P2 C39 1.840(2) ?
C39 C40 1.391(3) ?
C39 C44 1.397(3) ?
C40 C41 1.396(3) ?
C40 H40 0.9500 ?
C41 C42 1.385(3) ?
C41 H41 0.9500 ?
C42 C43 1.379(3) ?
C42 H42 0.9500 ?
C43 C44 1.389(3) ?
C43 H43 0.9500 ?
C44 H44 0.9500 ?
C45 C46 1.385(3) ?
C45 C50 1.398(3) ?
C46 C47 1.389(3) ?
C46 H46 0.9500 ?
C47 C48 1.376(4) ?
C47 H47 0.9500 ?
C48 C49 1.373(4) ?
C48 H48 0.9500 ?
C49 C50 1.397(4) ?
C49 H49 0.9500 ?
C50 H50 0.9500 ?
C51 C56 1.396(3) ?
C51 C52 1.399(3) ?
C52 C53 1.389(4) ?
C52 H52 0.9500 ?
C53 C54 1.374(4) ?
C53 H53 0.9500 ?
C54 C55 1.386(4) ?
C54 H54 0.9500 ?
C55 C56 1.391(3) ?
C55 H55 0.9500 ?
C56 H56 0.9500 ?

loop_
_geom_torsion_atom_site_label_1
_geom_torsion_atom_site_label_2
_geom_torsion_atom_site_label_3
_geom_torsion_atom_site_label_4
_geom_torsion
C5 Ru1 C1 C6 28.79(13)
C2 Ru1 C1 C6 129.1(2)
C3 Ru1 C1 C6 101.30(15)
C4 Ru1 C1 C6 65.02(14)
P1 Ru1 C1 C6 -58.66(14)
Cl2 Ru1 C1 C6 -150.07(13)
Cl1 Ru1 C1 C6 116.6(2)
C6 Ru1 C1 C2 -129.1(2)
C5 Ru1 C1 C2 -100.29(15)
C3 Ru1 C1 C2 -27.77(13)
C4 Ru1 C1 C2 -64.05(14)
P1 Ru1 C1 C2 172.27(12)
Cl2 Ru1 C1 C2 80.86(13)
Cl1 Ru1 C1 C2 -12.5(3)
C6 Ru1 C1 C7 115.7(3)
C5 Ru1 C1 C7 144.5(3)
C2 Ru1 C1 C7 -115.2(3)
C3 Ru1 C1 C7 -143.0(3)
C4 Ru1 C1 C7 -179.3(3)
P1 Ru1 C1 C7 57.0(2)
Cl2 Ru1 C1 C7 -34.4(2)
Cl1 Ru1 C1 C7 -127.7(2)
C6 C1 C2 C3 0.2(3)
C7 C1 C2 C3 -178.4(2)
Ru1 C1 C2 C3 54.81(19)
C6 C1 C2 Ru1 -54.62(17)
C7 C1 C2 Ru1 126.8(2)
C6 Ru1 C2 C3 -102.47(15)
C1 Ru1 C2 C3 -133.4(2)
C5 Ru1 C2 C3 -64.98(14)
C4 Ru1 C2 C3 -28.39(13)
P1 Ru1 C2 C3 -147.39(11)
Cl2 Ru1 C2 C3 127.65(13)
Cl1 Ru1 C2 C3 41.80(15)
C6 Ru1 C2 C1 30.92(14)
C5 Ru1 C2 C1 68.40(14)
C3 Ru1 C2 C1 133.4(2)
C4 Ru1 C2 C1 105.00(15)
P1 Ru1 C2 C1 -14.0(2)
Cl2 Ru1 C2 C1 -98.96(13)
Cl1 Ru1 C2 C1 175.19(11)
C1 C2 C3 C4 -0.8(3)
Ru1 C2 C3 C4 53.09(18)
C1 C2 C3 Ru1 -53.87(19)
C6 Ru1 C3 C2 66.47(14)
C1 Ru1 C3 C2 28.92(14)
C5 Ru1 C3 C2 103.86(15)
C4 Ru1 C3 C2 133.7(2)
P1 Ru1 C3 C2 119.10(19)
Cl2 Ru1 C3 C2 -56.34(14)
Cl1 Ru1 C3 C2 -146.19(13)
C6 Ru1 C3 C4 -67.20(14)
C1 Ru1 C3 C4 -104.74(15)
C5 Ru1 C3 C4 -29.80(13)
C2 Ru1 C3 C4 -133.7(2)
P1 Ru1 C3 C4 -14.6(3)
Cl2 Ru1 C3 C4 170.00(11)
Cl1 Ru1 C3 C4 80.15(13)
C2 C3 C4 C5 1.4(3)
Ru1 C3 C4 C5 54.18(17)
C2 C3 C4 C8 177.9(2)
Ru1 C3 C4 C8 -129.31(19)
C2 C3 C4 Ru1 -52.75(18)
C6 Ru1 C4 C5 -29.18(14)
C1 Ru1 C4 C5 -65.97(15)
C2 Ru1 C4 C5 -102.91(15)
C3 Ru1 C4 C5 -130.7(2)
P1 Ru1 C4 C5 43.74(16)
Cl2 Ru1 C4 C5 -147.16(12)
Cl1 Ru1 C4 C5 128.67(14)
C6 Ru1 C4 C3 101.48(15)
C1 Ru1 C4 C3 64.70(14)
C5 Ru1 C4 C3 130.7(2)
C2 Ru1 C4 C3 27.76(13)
P1 Ru1 C4 C3 174.40(10)
Cl2 Ru1 C4 C3 -16.49(19)
Cl1 Ru1 C4 C3 -100.66(12)
C6 Ru1 C4 C8 -146.6(2)
C1 Ru1 C4 C8 176.6(2)
C5 Ru1 C4 C8 -117.5(3)
C2 Ru1 C4 C8 139.6(2)
C3 Ru1 C4 C8 111.9(3)
P1 Ru1 C4 C8 -73.7(2)
Cl2 Ru1 C4 C8 95.4(2)
Cl1 Ru1 C4 C8 11.2(2)
C3 C4 C5 C6 -1.5(3)
C8 C4 C5 C6 -177.8(2)
Ru1 C4 C5 C6 53.23(18)
C3 C4 C5 Ru1 -54.71(17)
C8 C4 C5 Ru1 128.9(2)
C6 Ru1 C5 C4 132.5(2)
C1 Ru1 C5 C4 103.74(15)
C2 Ru1 C5 C4 65.77(14)
C3 Ru1 C5 C4 29.99(13)
P1 Ru1 C5 C4 -145.19(13)
Cl2 Ru1 C5 C4 107.2(2)
Cl1 Ru1 C5 C4 -56.19(14)
C1 Ru1 C5 C6 -28.75(13)
C2 Ru1 C5 C6 -66.72(14)
C3 Ru1 C5 C6 -102.51(15)
C4 Ru1 C5 C6 -132.5(2)
P1 Ru1 C5 C6 82.31(13)
Cl2 Ru1 C5 C6 -25.3(3)
Cl1 Ru1 C5 C6 171.32(11)
C2 C1 C6 C5 -0.3(3)
C7 C1 C6 C5 178.3(2)
Ru1 C1 C6 C5 -55.59(19)
C2 C1 C6 Ru1 55.33(17)
C7 C1 C6 Ru1 -126.1(2)
C4 C5 C6 C1 0.9(3)
Ru1 C5 C6 C1 55.60(19)
C4 C5 C6 Ru1 -54.65(19)
C5 Ru1 C6 C1 -133.0(2)
C2 Ru1 C6 C1 -31.15(13)
C3 Ru1 C6 C1 -67.20(14)
C4 Ru1 C6 C1 -104.29(15)
P1 Ru1 C6 C1 127.46(13)
Cl2 Ru1 C6 C1 37.21(15)
Cl1 Ru1 C6 C1 -148.04(12)
C1 Ru1 C6 C5 133.0(2)
C2 Ru1 C6 C5 101.80(15)
C3 Ru1 C6 C5 65.75(14)
C4 Ru1 C6 C5 28.66(13)
P1 Ru1 C6 C5 -99.59(13)
Cl2 Ru1 C6 C5 170.16(11)
Cl1 Ru1 C6 C5 -15.1(2)
C5 C4 C8 C10 -29.7(3)
C3 C4 C8 C10 153.9(2)
Ru1 C4 C8 C10 63.5(3)
C5 C4 C8 C9 94.0(3)
C3 C4 C8 C9 -82.3(3)
Ru1 C4 C8 C9 -172.71(18)
C6 Ru1 P1 C23 65.93(10)
C1 Ru1 P1 C23 97.28(10)
C5 Ru1 P1 C23 28.75(10)
C2 Ru1 P1 C23 106.47(14)
C3 Ru1 P1 C23 14.8(2)
C4 Ru1 P1 C23 4.12(11)
Cl2 Ru1 P1 C23 -169.58(8)
Cl1 Ru1 P1 C23 -81.19(8)
C6 Ru1 P1 C17 -54.06(10)
C1 Ru1 P1 C17 -22.71(11)
C5 Ru1 P1 C17 -91.24(10)
C2 Ru1 P1 C17 -13.52(15)
C3 Ru1 P1 C17 -105.2(2)
C4 Ru1 P1 C17 -115.87(11)
Cl2 Ru1 P1 C17 70.44(8)
Cl1 Ru1 P1 C17 158.83(8)
C6 Ru1 P1 C11 -177.45(11)
C1 Ru1 P1 C11 -146.10(11)
C5 Ru1 P1 C11 145.38(10)
C2 Ru1 P1 C11 -136.91(14)
C3 Ru1 P1 C11 131.4(2)
C4 Ru1 P1 C11 120.74(11)
Cl2 Ru1 P1 C11 -52.95(8)
Cl1 Ru1 P1 C11 35.44(8)
C23 P1 C11 C12 139.46(19)
C17 P1 C11 C12 -111.78(19)
Ru1 P1 C11 C12 19.2(2)
C23 P1 C11 C16 -43.02(19)
C17 P1 C11 C16 65.74(19)
Ru1 P1 C11 C16 -163.24(14)
C16 C11 C12 C13 -0.7(3)
P1 C11 C12 C13 176.77(17)
C11 C12 C13 C14 -0.4(4)
C12 C13 C14 C15 1.0(4)
C13 C14 C15 C16 -0.4(4)
C14 C15 C16 C11 -0.7(4)
C12 C11 C16 C15 1.3(3)
P1 C11 C16 C15 -176.31(17)
C23 P1 C17 C18 -157.50(17)
C11 P1 C17 C18 98.17(18)
Ru1 P1 C17 C18 -36.45(19)
C23 P1 C17 C22 28.9(2)
C11 P1 C17 C22 -75.4(2)
Ru1 P1 C17 C22 149.97(17)
C22 C17 C18 C19 -0.2(3)
P1 C17 C18 C19 -174.09(18)
C17 C18 C19 C20 1.0(4)
C18 C19 C20 C21 -1.2(4)
C19 C20 C21 C22 0.7(4)
C20 C21 C22 C17 0.1(4)
C18 C17 C22 C21 -0.3(3)
P1 C17 C22 C21 173.26(18)
C17 P1 C23 C24 35.5(2)
C11 P1 C23 C24 138.87(19)
Ru1 P1 C23 C24 -91.04(19)
C17 P1 C23 C28 -152.07(16)
C11 P1 C23 C28 -48.65(18)
Ru1 P1 C23 C28 81.44(17)
C28 C23 C24 C25 1.4(3)
P1 C23 C24 C25 173.70(19)
C23 C24 C25 C26 -0.1(4)
C24 C25 C26 C27 -0.6(4)
C25 C26 C27 C28 -0.2(4)
C26 C27 C28 C23 1.6(3)
C24 C23 C28 C27 -2.2(3)
P1 C23 C28 C27 -175.08(17)
C33 Ru2 C29 C34 -28.94(14)
C30 Ru2 C29 C34 -129.2(2)
C32 Ru2 C29 C34 -65.13(14)
C31 Ru2 C29 C34 -101.52(15)
P2 Ru2 C29 C34 59.16(14)
Cl4 Ru2 C29 C34 -114.5(2)
Cl3 Ru2 C29 C34 150.10(13)
C34 Ru2 C29 C30 129.2(2)
C33 Ru2 C29 C30 100.29(15)
C32 Ru2 C29 C30 64.10(14)
C31 Ru2 C29 C30 27.71(13)
P2 Ru2 C29 C30 -171.62(12)
Cl4 Ru2 C29 C30 14.7(3)
Cl3 Ru2 C29 C30 -80.67(13)
C34 Ru2 C29 C35 -115.6(3)
C33 Ru2 C29 C35 -144.5(3)
C30 Ru2 C29 C35 115.2(3)
C32 Ru2 C29 C35 179.3(2)
C31 Ru2 C29 C35 142.9(3)
P2 Ru2 C29 C35 -56.4(2)
Cl4 Ru2 C29 C35 129.9(2)
Cl3 Ru2 C29 C35 34.5(2)
C34 C29 C30 C31 -0.3(3)
C35 C29 C30 C31 178.6(2)
Ru2 C29 C30 C31 -54.89(19)
C34 C29 C30 Ru2 54.56(18)
C35 C29 C30 Ru2 -126.5(2)
C34 Ru2 C30 C31 102.80(15)
C33 Ru2 C30 C31 65.27(14)
C29 Ru2 C30 C31 133.6(2)
C32 Ru2 C30 C31 28.55(13)
P2 Ru2 C30 C31 148.66(11)
Cl4 Ru2 C30 C31 -40.72(15)
Cl3 Ru2 C30 C31 -127.21(13)
C34 Ru2 C30 C29 -30.77(14)
C33 Ru2 C30 C29 -68.30(15)
C32 Ru2 C30 C29 -105.02(15)
C31 Ru2 C30 C29 -133.6(2)
P2 Ru2 C30 C29 15.1(2)
Cl4 Ru2 C30 C29 -174.30(11)
Cl3 Ru2 C30 C29 99.22(13)
C29 C30 C31 C32 1.2(3)
Ru2 C30 C31 C32 -52.71(18)
C29 C30 C31 Ru2 53.89(19)
C34 Ru2 C31 C30 -66.21(14)
C33 Ru2 C31 C30 -103.52(15)
C29 Ru2 C31 C30 -28.82(14)
C32 Ru2 C31 C30 -133.5(2)
P2 Ru2 C31 C30 -118.4(2)
Cl4 Ru2 C31 C30 146.98(13)
Cl3 Ru2 C31 C30 56.78(14)
C34 Ru2 C31 C32 67.25(14)
C33 Ru2 C31 C32 29.94(13)
C29 Ru2 C31 C32 104.64(15)
C30 Ru2 C31 C32 133.5(2)
P2 Ru2 C31 C32 15.1(3)
Cl4 Ru2 C31 C32 -79.57(13)
Cl3 Ru2 C31 C32 -169.77(12)
C30 C31 C32 C33 -2.1(3)
Ru2 C31 C32 C33 -54.49(17)
C30 C31 C32 C36 -179.5(2)
Ru2 C31 C32 C36 128.07(19)
C30 C31 C32 Ru2 52.43(18)
C34 Ru2 C32 C33 28.89(14)
C29 Ru2 C32 C33 65.57(15)
C30 Ru2 C32 C33 102.53(15)
C31 Ru2 C32 C33 130.4(2)
P2 Ru2 C32 C33 -43.92(16)
Cl4 Ru2 C32 C33 -128.76(13)
Cl3 Ru2 C32 C33 147.30(12)
C34 Ru2 C32 C31 -101.54(15)
C33 Ru2 C32 C31 -130.4(2)
C29 Ru2 C32 C31 -64.86(14)
C30 Ru2 C32 C31 -27.90(13)
P2 Ru2 C32 C31 -174.36(11)
Cl4 Ru2 C32 C31 100.81(13)
Cl3 Ru2 C32 C31 16.87(19)
C34 Ru2 C32 C36 146.4(2)
C33 Ru2 C32 C36 117.5(3)
C29 Ru2 C32 C36 -177.0(2)
C30 Ru2 C32 C36 -140.0(2)
C31 Ru2 C32 C36 -112.1(3)
P2 Ru2 C32 C36 73.5(2)
Cl4 Ru2 C32 C36 -11.3(2)
Cl3 Ru2 C32 C36 -95.2(2)
C31 C32 C33 C34 2.2(3)
C36 C32 C33 C34 179.5(2)
Ru2 C32 C33 C34 -53.00(18)
C31 C32 C33 Ru2 55.16(17)
C36 C32 C33 Ru2 -127.5(2)
C34 Ru2 C33 C32 -133.0(2)
C29 Ru2 C33 C32 -104.15(15)
C30 Ru2 C33 C32 -66.12(14)
C31 Ru2 C33 C32 -30.17(13)
P2 Ru2 C33 C32 145.28(13)
Cl4 Ru2 C33 C32 55.70(14)
Cl3 Ru2 C33 C32 -107.1(2)
C29 Ru2 C33 C34 28.84(13)
C30 Ru2 C33 C34 66.86(14)
C32 Ru2 C33 C34 133.0(2)
C31 Ru2 C33 C34 102.82(15)
P2 Ru2 C33 C34 -81.74(13)
Cl4 Ru2 C33 C34 -171.32(12)
Cl3 Ru2 C33 C34 25.9(3)
C30 C29 C34 C33 0.4(3)
C35 C29 C34 C33 -178.5(2)
Ru2 C29 C34 C33 55.62(19)
C30 C29 C34 Ru2 -55.19(18)
C35 C29 C34 Ru2 125.9(2)
C32 C33 C34 C29 -1.4(3)
Ru2 C33 C34 C29 -55.70(19)
C32 C33 C34 Ru2 54.31(19)
C33 Ru2 C34 C29 132.7(2)
C30 Ru2 C34 C29 31.10(14)
C32 Ru2 C34 C29 104.31(15)
C31 Ru2 C34 C29 67.16(14)
P2 Ru2 C34 C29 -126.92(13)
Cl4 Ru2 C34 C29 147.62(12)
Cl3 Ru2 C34 C29 -37.22(16)
C29 Ru2 C34 C33 -132.7(2)
C30 Ru2 C34 C33 -101.62(15)
C32 Ru2 C34 C33 -28.41(13)
C31 Ru2 C34 C33 -65.56(14)
P2 Ru2 C34 C33 100.35(13)
Cl4 Ru2 C34 C33 14.9(2)
Cl3 Ru2 C34 C33 -169.94(11)
C33 C32 C36 C38 26.6(3)
C31 C32 C36 C38 -156.1(2)
Ru2 C32 C36 C38 -66.0(3)
C33 C32 C36 C37 -97.2(3)
C31 C32 C36 C37 80.1(3)
Ru2 C32 C36 C37 170.28(19)
C34 Ru2 P2 C45 -65.95(10)
C33 Ru2 P2 C45 -28.83(10)
C29 Ru2 P2 C45 -97.41(10)
C30 Ru2 P2 C45 -107.30(14)
C32 Ru2 P2 C45 -4.06(11)
C31 Ru2 P2 C45 -15.2(2)
Cl4 Ru2 P2 C45 80.52(8)
Cl3 Ru2 P2 C45 169.44(8)
C34 Ru2 P2 C51 53.02(11)
C33 Ru2 P2 C51 90.15(11)
C29 Ru2 P2 C51 21.56(11)
C30 Ru2 P2 C51 11.68(15)
C32 Ru2 P2 C51 114.92(11)
C31 Ru2 P2 C51 103.8(2)
Cl4 Ru2 P2 C51 -160.50(8)
Cl3 Ru2 P2 C51 -71.58(8)
C34 Ru2 P2 C39 175.37(11)
C33 Ru2 P2 C39 -147.50(11)
C29 Ru2 P2 C39 143.91(11)
C30 Ru2 P2 C39 134.03(14)
C32 Ru2 P2 C39 -122.73(11)
C31 Ru2 P2 C39 -133.9(2)
Cl4 Ru2 P2 C39 -38.15(8)
Cl3 Ru2 P2 C39 50.77(8)
C45 P2 C39 C40 -133.06(19)
C51 P2 C39 C40 118.58(19)
Ru2 P2 C39 C40 -11.3(2)
C45 P2 C39 C44 50.0(2)
C51 P2 C39 C44 -58.34(19)
Ru2 P2 C39 C44 171.77(15)
C44 C39 C40 C41 -0.4(3)
P2 C39 C40 C41 -177.25(17)
C39 C40 C41 C42 1.0(3)
C40 C41 C42 C43 -1.0(4)
C41 C42 C43 C44 0.4(4)
C42 C43 C44 C39 0.3(4)
C40 C39 C44 C43 -0.3(3)
P2 C39 C44 C43 176.74(18)
C51 P2 C45 C46 147.66(17)
C39 P2 C45 C46 43.80(19)
Ru2 P2 C45 C46 -86.72(17)
C51 P2 C45 C50 -40.3(2)
C39 P2 C45 C50 -144.15(19)
Ru2 P2 C45 C50 85.33(19)
C50 C45 C46 C47 1.8(3)
P2 C45 C46 C47 174.17(19)
C45 C46 C47 C48 -1.4(4)
C46 C47 C48 C49 -0.1(4)
C47 C48 C49 C50 1.2(4)
C48 C49 C50 C45 -0.8(4)
C46 C45 C50 C49 -0.7(3)
P2 C45 C50 C49 -172.70(19)
C45 P2 C51 C56 162.38(17)
C39 P2 C51 C56 -91.83(18)
Ru2 P2 C51 C56 41.66(19)
C45 P2 C51 C52 -24.5(2)
C39 P2 C51 C52 81.3(2)
Ru2 P2 C51 C52 -145.25(18)
C56 C51 C52 C53 0.5(3)
P2 C51 C52 C53 -172.58(19)
C51 C52 C53 C54 0.6(4)
C52 C53 C54 C55 -1.7(4)
C53 C54 C55 C56 1.6(4)
C54 C55 C56 C51 -0.5(4)
C52 C51 C56 C55 -0.5(3)
P2 C51 C56 C55 172.92(18)
